data_2238712
loop_
_publ_author_name
'Sim, Jaeung'
'Kim, Taemin'
'Yang, Jin Kuk'

_publ_section_title
;
 Poly[(\m~6~-benzene-1,3,5-tricarboxylato-\k^6^<i>O</i>^1^:<i>O</i>^1'^:<i>O</i>^3^:<i>O</i>^3'^:<i>O</i>^5^:<i>O</i>^5'^)tris(<i>N</i>,<i>N</i>-dimethylformamide-\k<i>O</i>)tris(\m~3~-formato-\k^3^<i>O</i>:<i>O</i>:<i>O</i>')trizinc(II)]
;
_journal_coeditor_code CV5429
_journal_issue 11
_journal_name_full 'Acta Crystallographica Section E'
_journal_page_first m619
_journal_paper_doi 10.1107/S1600536813028687
_journal_volume 69
_journal_year 2013
_chemical_formula_iupac '[Zn3 (H C O2)3 (C9 H3 O6) (C3 H7 N O)3]'
_chemical_formula_moiety 'C21 H27 N3 O15 Zn3'
_chemical_formula_sum 'C21 H27 N3 O15 Zn3'
_chemical_formula_weight 757.56
_chemical_name_systematic
Poly[(\m~6~-benzene-1,3,5-tricarboxylato-\k^6^<i>O</i>^1^:<i>O</i>^1'^:<i>O</i>^3^:<i>O</i>^3'^:<i>O</i>^5^:<i>O</i>^5'^)tris(<i>N</i>,<i>N</i>-dimethylformamide-\k<i>O</i>)tris(\m~3~-formato-\k^3^<i>O</i>:<i>O</i>:<i>O</i>')trizinc(II)]
_space_group_IT_number 147
_symmetry_cell_setting trigonal
_symmetry_space_group_name_Hall '-P 3'
_symmetry_space_group_name_H-M 'P -3'
_cell_angle_alpha 90
_cell_angle_beta 90
_cell_angle_gamma 120
_cell_formula_units_Z 2
_cell_length_a 13.8594(17)
_cell_length_b 13.8594(17)
_cell_length_c 8.0100(14)
_cell_measurement_reflns_used 2269
_cell_measurement_temperature 153(2)
_cell_measurement_theta_max 28.209
_cell_measurement_theta_min 2.365
_cell_volume 1332.5(3)
_computing_cell_refinement 'SAINT (Bruker, 1997)'
_computing_data_collection 'SMART (Bruker, 1997)'
_computing_data_reduction 'SAINT (Bruker, 1997)'
_computing_molecular_graphics 'CrystalMaker (CrystalMaker, 2013)'
_computing_publication_material 'publCIF (Westrip, 2010)'
_computing_structure_refinement 'SHELXL97 (Sheldrick, 2008)'
_computing_structure_solution 'SHELXS97 (Sheldrick, 2008)'
_diffrn_ambient_temperature 153(2)
_diffrn_measured_fraction_theta_full 1.000
_diffrn_measured_fraction_theta_max 0.984
_diffrn_measurement_device_type 'Bruker SMART APEX CCD'
_diffrn_measurement_method 'phi and omega scans'
_diffrn_radiation_monochromator graphite
_diffrn_radiation_source 'fine-focus sealed tube'
_diffrn_radiation_type MoK\a
_diffrn_radiation_wavelength 0.71073
_diffrn_reflns_av_R_equivalents 0.1533
_diffrn_reflns_av_sigmaI/netI 0.0991
_diffrn_reflns_limit_h_max 17
_diffrn_reflns_limit_h_min -17
_diffrn_reflns_limit_k_max 18
_diffrn_reflns_limit_k_min -11
_diffrn_reflns_limit_l_max 10
_diffrn_reflns_limit_l_min -9
_diffrn_reflns_number 7964
_diffrn_reflns_theta_full 25.242
_diffrn_reflns_theta_max 27.543
_diffrn_reflns_theta_min 1.697
_exptl_absorpt_coefficient_mu 2.760
_exptl_absorpt_correction_T_max 0.947
_exptl_absorpt_correction_T_min 0.770
_exptl_absorpt_correction_type multi-scan
_exptl_absorpt_process_details '(SADABS; Sheldrick, 2003)'
_exptl_crystal_colour colorless
_exptl_crystal_density_diffrn 1.888
_exptl_crystal_description column
_exptl_crystal_F_000 768
_exptl_crystal_size_max 0.100
_exptl_crystal_size_mid 0.020
_exptl_crystal_size_min 0.020
_refine_diff_density_max 0.721
_refine_diff_density_min -0.792
_refine_ls_extinction_method none
_refine_ls_goodness_of_fit_all 0.809
_refine_ls_goodness_of_fit_ref 0.809
_refine_ls_hydrogen_treatment constr
_refine_ls_matrix_type full
_refine_ls_number_constraints 0
_refine_ls_number_parameters 127
_refine_ls_number_reflns 2027
_refine_ls_number_restraints 0
_refine_ls_restrained_S_all 0.809
_refine_ls_R_factor_all 0.0543
_refine_ls_R_factor_gt 0.0398
_refine_ls_shift/su_max 0.000
_refine_ls_shift/su_mean 0.000
_refine_ls_structure_factor_coef Fsqd
_refine_ls_weighting_details 'w=1/[\s^2^(Fo^2^)+(0.0317P)^2^+0.1686P] where P=(Fo^2^+2Fc^2^)/3'
_refine_ls_weighting_scheme calc
_refine_ls_wR_factor_gt 0.0780
_refine_ls_wR_factor_ref 0.0893
_reflns_number_gt 1563
_reflns_number_total 2027
_reflns_threshold_expression 'I > 2\s(I)'
_cod_data_source_file cv5429.cif
_cod_data_source_block I
_cod_original_cell_volume 1332.5(4)
_cod_database_code 2238712

loop_
_symmetry_equiv_pos_as_xyz
'x, y, z'
'-y, x-y, z'
'-x+y, -x, z'
'-x, -y, -z'
'y, -x+y, -z'
'x-y, x, -z'

loop_
_atom_site_type_symbol
_atom_site_label
_atom_site_fract_x
_atom_site_fract_y
_atom_site_fract_z
_atom_site_U_iso_or_equiv
_atom_site_adp_type
_atom_site_calc_flag
_atom_site_occupancy
Zn Zn1 0.01272(3) 0.23313(3) 0.39911(5) 0.01217(12) Uani d 1
O O1 -0.25265(17) 0.12229(17) 0.4805(3) 0.0160(5) Uani d 1
O O2 -0.10070(17) 0.28429(17) 0.4230(3) 0.0149(5) Uani d 1
O O3 -0.05005(17) 0.13366(17) 0.6162(3) 0.0140(5) Uani d 1
O O4 0.10436(18) 0.19215(19) 0.7680(3) 0.0162(5) Uani d 1
C C1 -0.2019(3) 0.2249(2) 0.4582(4) 0.0115(6) Uani d 1
C C2 -0.2697(3) 0.2816(2) 0.4691(4) 0.0113(6) Uani d 1
C C3 -0.3856(3) 0.2180(3) 0.4700(3) 0.0130(7) Uani d 1
H H3 -0.4213 0.1390 0.4712 0.016 Uiso calc 1
C C4 0.0026(3) 0.1477(3) 0.7513(4) 0.0140(7) Uani d 1
H H4 -0.0408 0.1214 0.8502 0.017 Uiso calc 1
O O5 0.07684(19) 0.32946(18) 0.1759(3) 0.0198(5) Uani d 1
N N1 0.0391(2) 0.3985(2) -0.0540(3) 0.0204(6) Uani d 1
C C5 0.0119(3) 0.3253(3) 0.0664(4) 0.0203(8) Uani d 1
H H5 -0.0626 0.2651 0.0699 0.024 Uiso calc 1
C C6 0.1529(3) 0.4921(3) -0.0652(5) 0.0286(9) Uani d 1
H H6A 0.1890 0.5051 0.0442 0.043 Uiso calc 1
H H6B 0.1514 0.5590 -0.1003 0.043 Uiso calc 1
H H6C 0.1948 0.4749 -0.1470 0.043 Uiso calc 1
C C7 -0.0372(3) 0.3837(3) -0.1897(4) 0.0294(9) Uani d 1
H H7A -0.1092 0.3163 -0.1697 0.044 Uiso calc 1
H H7B -0.0061 0.3762 -0.2956 0.044 Uiso calc 1
H H7C -0.0477 0.4485 -0.1951 0.044 Uiso calc 1

loop_
_atom_site_aniso_label
_atom_site_aniso_U_11
_atom_site_aniso_U_22
_atom_site_aniso_U_33
_atom_site_aniso_U_12
_atom_site_aniso_U_13
_atom_site_aniso_U_23
Zn1 0.0082(2) 0.0087(2) 0.0197(2) 0.00431(16) 0.00015(15) 0.00033(15)
O1 0.0128(12) 0.0101(11) 0.0253(13) 0.0060(10) -0.0020(10) 0.0021(10)
O2 0.0088(11) 0.0097(11) 0.0276(12) 0.0056(9) 0.0017(10) -0.0001(10)
O3 0.0093(11) 0.0117(11) 0.0179(11) 0.0029(9) -0.0024(9) 0.0013(9)
O4 0.0109(12) 0.0182(12) 0.0194(12) 0.0072(10) -0.0014(10) -0.0016(10)
C1 0.0109(16) 0.0078(15) 0.0143(16) 0.0036(13) -0.0041(13) -0.0021(13)
C2 0.0106(15) 0.0107(15) 0.0129(15) 0.0056(13) -0.0010(13) 0.0011(13)
C3 0.0135(16) 0.0102(16) 0.0144(16) 0.0053(13) 0.0001(13) 0.0008(13)
C4 0.0128(16) 0.0087(15) 0.0205(17) 0.0053(14) 0.0010(14) -0.0004(13)
O5 0.0162(12) 0.0180(12) 0.0221(13) 0.0063(11) 0.0026(10) 0.0074(10)
N1 0.0216(16) 0.0224(16) 0.0208(15) 0.0137(14) -0.0002(13) 0.0020(13)
C5 0.0178(18) 0.0160(18) 0.027(2) 0.0084(15) 0.0040(16) 0.0004(15)
C6 0.029(2) 0.028(2) 0.028(2) 0.0127(18) 0.0057(17) 0.0075(17)
C7 0.036(2) 0.038(2) 0.0217(19) 0.025(2) -0.0024(18) -0.0004(17)

loop_
_atom_type_symbol
_atom_type_description
_atom_type_scat_dispersion_real
_atom_type_scat_dispersion_imag
_atom_type_scat_source
C C 0.0033 0.0016 'International Tables Vol C Tables 4.2.6.8 and 6.1.1.4'
H H 0.0000 0.0000 'International Tables Vol C Tables 4.2.6.8 and 6.1.1.4'
O O 0.0106 0.0060 'International Tables Vol C Tables 4.2.6.8 and 6.1.1.4'
F F 0.0171 0.0103 'International Tables Vol C Tables 4.2.6.8 and 6.1.1.4'
Cd Cd -0.8075 1.2024 'International Tables Vol C Tables 4.2.6.8 and 6.1.1.4'

loop_
_geom_angle_atom_site_label_1
_geom_angle_atom_site_label_2
_geom_angle_atom_site_label_3
_geom_angle_site_symmetry_1
_geom_angle_site_symmetry_3
_geom_angle
O1 Zn1 O2 5_556 . 87.25(9)
O1 Zn1 O4 5_556 6_556 168.88(9)
O2 Zn1 O4 . 6_556 93.23(9)
O1 Zn1 O3 5_556 5_556 90.61(8)
O2 Zn1 O3 . 5_556 177.54(9)
O4 Zn1 O3 6_556 5_556 89.09(8)
O1 Zn1 O3 5_556 . 96.06(9)
O2 Zn1 O3 . . 90.70(8)
O4 Zn1 O3 6_556 . 95.05(8)
O3 Zn1 O3 5_556 . 88.32(10)
O1 Zn1 O5 5_556 . 85.20(9)
O2 Zn1 O5 . . 90.77(9)
O4 Zn1 O5 6_556 . 83.68(8)
O3 Zn1 O5 5_556 . 90.26(9)
O3 Zn1 O5 . . 178.11(9)
C1 O1 Zn1 . 6_556 135.5(2)
C1 O2 Zn1 . . 126.83(19)
C4 O3 Zn1 . 6_556 120.2(2)
C4 O3 Zn1 . . 125.8(2)
Zn1 O3 Zn1 6_556 . 113.73(10)
C4 O4 Zn1 . 5_556 132.5(2)
O1 C1 O2 . . 126.2(3)
O1 C1 C2 . . 116.5(3)
O2 C1 C2 . . 117.3(3)
C3 C2 C3 2_565 . 119.9(3)
C3 C2 C1 2_565 . 120.3(3)
C3 C2 C1 . . 119.7(3)
C2 C3 C2 3_455 . 120.1(3)
C2 C3 H3 3_455 . 120.0
C2 C3 H3 . . 120.0
O4 C4 O3 . . 126.7(3)
O4 C4 H4 . . 116.6
O3 C4 H4 . . 116.6
C5 O5 Zn1 . . 119.8(2)
C5 N1 C7 . . 122.1(3)
C5 N1 C6 . . 119.8(3)
C7 N1 C6 . . 117.7(3)
O5 C5 N1 . . 124.4(3)
O5 C5 H5 . . 117.8
N1 C5 H5 . . 117.8
N1 C6 H6A . . 109.5
N1 C6 H6B . . 109.5
H6A C6 H6B . . 109.5
N1 C6 H6C . . 109.5
H6A C6 H6C . . 109.5
H6B C6 H6C . . 109.5
N1 C7 H7A . . 109.5
N1 C7 H7B . . 109.5
H7A C7 H7B . . 109.5
N1 C7 H7C . . 109.5
H7A C7 H7C . . 109.5
H7B C7 H7C . . 109.5

loop_
_geom_bond_atom_site_label_1
_geom_bond_atom_site_label_2
_geom_bond_site_symmetry_2
_geom_bond_distance
Zn1 O1 5_556 2.028(2)
Zn1 O2 . 2.031(2)
Zn1 O4 6_556 2.105(2)
Zn1 O3 5_556 2.108(2)
Zn1 O3 . 2.117(2)
Zn1 O5 . 2.140(2)
O1 C1 . 1.245(3)
O1 Zn1 6_556 2.028(2)
O2 C1 . 1.253(4)
O3 C4 . 1.265(4)
O3 Zn1 6_556 2.108(2)
O4 C4 . 1.232(4)
O4 Zn1 5_556 2.105(2)
C1 C2 . 1.499(4)
C2 C3 2_565 1.380(4)
C2 C3 . 1.394(4)
C3 C2 3_455 1.380(4)
C3 H3 . 0.9500
C4 H4 . 0.9500
O5 C5 . 1.237(4)
N1 C5 . 1.311(4)
N1 C7 . 1.458(4)
N1 C6 . 1.460(5)
C5 H5 . 0.9500
C6 H6A . 0.9800
C6 H6B . 0.9800
C6 H6C . 0.9800
C7 H7A . 0.9800
C7 H7B . 0.9800
C7 H7C . 0.9800

loop_
_geom_torsion_atom_site_label_1
_geom_torsion_atom_site_label_2
_geom_torsion_atom_site_label_3
_geom_torsion_atom_site_label_4
_geom_torsion_site_symmetry_1
_geom_torsion_site_symmetry_4
_geom_torsion
Zn1 O1 C1 O2 6_556 . 42.6(5)
Zn1 O1 C1 C2 6_556 . -139.5(2)
Zn1 O2 C1 O1 . . -2.2(5)
Zn1 O2 C1 C2 . . 179.99(19)
O1 C1 C2 C3 . 2_565 170.7(3)
O2 C1 C2 C3 . 2_565 -11.3(4)
O1 C1 C2 C3 . . -12.5(4)
O2 C1 C2 C3 . . 165.5(3)
C3 C2 C3 C2 2_565 3_455 1.0(6)
C1 C2 C3 C2 . 3_455 -175.8(2)
Zn1 O4 C4 O3 5_556 . -21.4(5)
Zn1 O3 C4 O4 6_556 . 159.8(3)
Zn1 O3 C4 O4 . . -26.7(4)
Zn1 O5 C5 N1 . . 163.2(2)
C7 N1 C5 O5 . . 173.5(3)
C6 N1 C5 O5 . . 0.5(5)
